data_1573380
loop_
_publ_author_name
'Garc\'ia-Hern\'an, Andrea'
'Aguilar-Galindo, Fernando'
'Castillo, Oscar'
'Amo-Ochoa, Pilar'

_publ_section_title
;
 1D Zn(ii)/2D Cu(i) halogen pyridyl coordination polymers. Band gap
 engineering by DFT for predicting more efficient photocatalysts in water
 treatment
;
_journal_issue 22
_journal_name_full 'Catalysis Science &amp; Technology'
_journal_page_first 6573
_journal_page_last 6583
_journal_paper_doi 10.1039/D4CY00969J
_journal_volume 14
_journal_year 2024
_chemical_formula_moiety 'C12 H10 I2 N2 Zn'
_chemical_formula_sum 'C12 H10 I2 N2 Zn'
_chemical_formula_weight 501.39
_chemical_name_systematic
;
Catena-poly[mu-(1,2-bis(4-pyridyl)ethylene-kN:kN')diiodidozinc(II)
;
_space_group_crystal_system triclinic
_space_group_IT_number 2
_space_group_name_Hall '-P 1'
_space_group_name_H-M_alt 'P -1'
_atom_sites_solution_hydrogens geom
_atom_sites_solution_primary dual
_audit_block_doi 10.5517/ccdc.csd.cc2km22c
_audit_creation_date 2023-05-23
_audit_creation_method
;
Olex2 1.5-ac5-024
(compiled 2022.04.12 svn.rca3783a0 for Rigaku Oxford Diffraction, GUI svn.r6498)
;
_audit_update_record
;
2024-07-18 deposited with the CCDC.	2024-10-09 downloaded from the CCDC.
;
_cell_angle_alpha 102.779(2)
_cell_angle_beta 91.996(2)
_cell_angle_gamma 91.958(2)
_cell_formula_units_Z 2
_cell_length_a 5.8775(2)
_cell_length_b 8.0332(2)
_cell_length_c 15.8128(4)
_cell_measurement_reflns_used 6112
_cell_measurement_temperature 298
_cell_measurement_theta_max 25.3090
_cell_measurement_theta_min 2.6380
_cell_volume 727.00(4)
_computing_cell_refinement 'CrysAlisPro 1.171.43.100a (Rigaku OD, 2023)'
_computing_data_collection 'CrysAlisPro system (CCD 43.100a 64-bit (release 06-12-2023))'
_computing_data_reduction 'CrysAlisPro 1.171.43.100a (Rigaku OD, 2023)'
_computing_molecular_graphics 'Olex2 1.5-ac6-015 (Dolomanov et al., 2009)'
_computing_publication_material 'Olex2 1.5-ac6-015 (Dolomanov et al., 2009)'
_computing_structure_refinement 'SHELXL 2018/3 (Sheldrick, 2015)'
_computing_structure_solution 'SHELXT 2018/2 (Sheldrick, 2018)'
_diffrn_ambient_temperature 298
_diffrn_detector 'Hybrid Pixel Array Detector'
_diffrn_detector_area_resol_mean 10.0000
_diffrn_detector_type HyPix
_diffrn_measured_fraction_theta_full 0.999
_diffrn_measured_fraction_theta_max 0.998
_diffrn_measurement_details
;
List of Runs (angles in degrees, time in seconds):

  # Type    Start    End  Width  t~exp~   \w     \q     \k     \f   Frames
#--------------------------------------------------------------------------
  1  \w    -23.00  27.00   0.50    1.00    --   -5.04 -99.00 150.00  100
  2  \w    -66.00  20.00   0.50    1.00    --    5.12 -57.00 120.00  172
  3  \w    -77.00  10.00   0.50    1.00    --   -5.04 -57.00  60.00  174
  4  \w    -23.00  36.00   0.50    1.00    --    5.12 -99.00  60.00  118
  5  \w     -7.00  79.00   0.50    1.00    --    5.12  31.00  95.00  172
  6  \w     -7.00  79.00   0.50    1.00    --    5.12  31.00  95.00  172
  7  \w    -69.00  18.00   0.50    1.00    --    5.12 -31.00 -64.00  174
  8  \w    -68.00  18.00   0.50    1.00    --    5.12 -38.00-150.00  172
;
_diffrn_measurement_device 'four-circle diffractometer'
_diffrn_measurement_device_type 'XtaLAB Synergy, Single source at home/near, HyPix'
_diffrn_measurement_method '\w scans'
_diffrn_orient_matrix_type 'CrysAlisPro convention (1999,Acta A55,543-557)'
_diffrn_orient_matrix_UB_11 0.0270983000
_diffrn_orient_matrix_UB_12 0.0878713000
_diffrn_orient_matrix_UB_13 0.0175135000
_diffrn_orient_matrix_UB_21 0.1161864000
_diffrn_orient_matrix_UB_22 -0.0184817000
_diffrn_orient_matrix_UB_23 0.0050410000
_diffrn_orient_matrix_UB_31 0.0193558000
_diffrn_orient_matrix_UB_32 0.0122251000
_diffrn_orient_matrix_UB_33 -0.0422783000
_diffrn_radiation_monochromator mirror
_diffrn_radiation_probe x-ray
_diffrn_radiation_type 'Mo K\a'
_diffrn_radiation_wavelength 0.71073
_diffrn_reflns_av_R_equivalents 0.0446
_diffrn_reflns_av_unetI/netI 0.0307
_diffrn_reflns_Laue_measured_fraction_full 0.999
_diffrn_reflns_Laue_measured_fraction_max 0.998
_diffrn_reflns_limit_h_max 7
_diffrn_reflns_limit_h_min -7
_diffrn_reflns_limit_k_max 9
_diffrn_reflns_limit_k_min -9
_diffrn_reflns_limit_l_max 19
_diffrn_reflns_limit_l_min -18
_diffrn_reflns_number 13999
_diffrn_reflns_point_group_measured_fraction_full 0.999
_diffrn_reflns_point_group_measured_fraction_max 0.998
_diffrn_reflns_theta_full 25.242
_diffrn_reflns_theta_max 25.364
_diffrn_reflns_theta_min 2.602
_diffrn_source 'micro-focus sealed X-ray tube'
_diffrn_source_type 'PhotonJet (Mo) X-ray Source'
_exptl_absorpt_coefficient_mu 5.916
_exptl_absorpt_correction_T_max 1.000
_exptl_absorpt_correction_T_min 0.517
_exptl_absorpt_correction_type gaussian
_exptl_absorpt_process_details
;
CrysAlisPro 1.171.43.100a (Rigaku Oxford Diffraction, 2023)
Numerical absorption correction based on gaussian integration over
a multifaceted crystal model
Empirical absorption correction using spherical harmonics,
implemented in SCALE3 ABSPACK scaling algorithm.
;
_exptl_crystal_colour 'clear colourless'
_exptl_crystal_colour_lustre clear
_exptl_crystal_colour_primary colourless
_exptl_crystal_density_diffrn 2.290
_exptl_crystal_description prism
_exptl_crystal_F_000 464
_exptl_crystal_recrystallization_method 'obtained from methanol'
_exptl_crystal_size_max 0.251
_exptl_crystal_size_mid 0.098
_exptl_crystal_size_min 0.011
_refine_diff_density_max 0.673
_refine_diff_density_min -0.764
_refine_diff_density_rms 0.097
_refine_ls_extinction_method none
_refine_ls_goodness_of_fit_ref 1.063
_refine_ls_hydrogen_treatment constr
_refine_ls_matrix_type full
_refine_ls_number_parameters 154
_refine_ls_number_reflns 2657
_refine_ls_number_restraints 0
_refine_ls_restrained_S_all 1.063
_refine_ls_R_factor_all 0.0331
_refine_ls_R_factor_gt 0.0271
_refine_ls_shift/su_max 0.001
_refine_ls_shift/su_mean 0.000
_refine_ls_structure_factor_coef Fsqd
_refine_ls_weighting_details 'w=1/[\s^2^(Fo^2^)+(0.0256P)^2^+0.4052P] where P=(Fo^2^+2Fc^2^)/3'
_refine_ls_weighting_scheme calc
_refine_ls_wR_factor_gt 0.0614
_refine_ls_wR_factor_ref 0.0641
_reflns_Friedel_coverage 0.000
_reflns_number_gt 2289
_reflns_number_total 2657
_reflns_threshold_expression 'I > 2\s(I)'
_cod_data_source_file d4cy00969j2.cif
_cod_data_source_block ZnI2BPEE
_cod_database_code 1573380
_chemical_oxdiff_formula ZnINHC
_chemical_oxdiff_usercomment 'ZnI2(bpee) RT'
_shelx_space_group_comment
;
The symmetry employed for this shelxl refinement is uniquely defined
by the following loop, which should always be used as a source of
symmetry information in preference to the above space-group names.
They are only intended as comments.
;
_shelx_estimated_absorpt_t_max 0.938
_shelx_estimated_absorpt_t_min 0.318
_olex2_refinement_description
;
1. Fixed Uiso
 At 1.2 times of:
  All C(H) groups
2.a Aromatic/amide H refined with riding coordinates:
 C1(H1), C2(H2), C4(H4), C5(H5), C6(H6), C7(H7), C8(H8), C10(H10), C11(H11),
 C12(H12)
;
_olex2_exptl_crystal_mounting_method 'placed on a MiTeGen micromount'
_olex2_submission_original_sample_id 03995
_olex2_submission_special_instructions 'No special instructions were received'
_oxdiff_exptl_absorpt_empirical_details
;
Empirical correction (ABSPACK) includes:
- Absorption correction using spherical harmonics
- Frame scaling
;
_oxdiff_exptl_absorpt_empirical_full_max 1.633
_oxdiff_exptl_absorpt_empirical_full_min 0.836

loop_
_space_group_symop_operation_xyz
'x, y, z'
'-x, -y, -z'

loop_
_atom_site_label
_atom_site_type_symbol
_atom_site_fract_x
_atom_site_fract_y
_atom_site_fract_z
_atom_site_U_iso_or_equiv
_atom_site_adp_type
_atom_site_occupancy
_atom_site_site_symmetry_order
_atom_site_calc_flag
_atom_site_refinement_flags_posn
_atom_site_refinement_flags_adp
_atom_site_refinement_flags_occupancy
_atom_site_disorder_assembly
_atom_site_disorder_group
C1 C 0.4198(7) 0.4785(6) 0.8249(3) 0.0427(10) Uani 1 1 d . . . . .
H1 H 0.312926 0.402452 0.790665 0.051 Uiso 1 1 calc R U . . .
C2 C 0.5762(7) 0.4150(6) 0.8758(3) 0.0431(10) Uani 1 1 d . . . . .
H2 H 0.572012 0.299126 0.875649 0.052 Uiso 1 1 calc R U . . .
C3 C 0.7382(7) 0.5240(6) 0.9267(3) 0.0383(9) Uani 1 1 d . . . . .
C4 C 0.7310(8) 0.6950(6) 0.9249(3) 0.0492(11) Uani 1 1 d . . . . .
H4 H 0.836471 0.773320 0.958501 0.059 Uiso 1 1 calc R U . . .
C5 C 0.5699(8) 0.7495(6) 0.8741(3) 0.0476(11) Uani 1 1 d . . . . .
H5 H 0.567368 0.865624 0.875039 0.057 Uiso 1 1 calc R U . . .
C6 C 0.9079(7) 0.4561(6) 0.9794(3) 0.0390(9) Uani 1 1 d . . . . .
H6 H 0.885458 0.343568 0.984338 0.047 Uiso 1 1 calc R U . . .
C7 C 0.4191(7) 0.7277(6) 0.5701(3) 0.0384(10) Uani 1 1 d . . . . .
H7 H 0.315235 0.636847 0.548879 0.046 Uiso 1 1 calc R U . . .
C8 C 0.5786(7) 0.7690(6) 0.5155(3) 0.0415(10) Uani 1 1 d . . . . .
H8 H 0.579677 0.706201 0.458521 0.050 Uiso 1 1 calc R U . . .
C9 C 0.7376(7) 0.9029(5) 0.5443(3) 0.0352(9) Uani 1 1 d . . . . .
C10 C 0.7198(8) 0.9945(6) 0.6293(3) 0.0479(11) Uani 1 1 d . . . . .
H10 H 0.818729 1.087866 0.651712 0.057 Uiso 1 1 calc R U . . .
C11 C 0.5570(8) 0.9470(6) 0.6799(3) 0.0467(11) Uani 1 1 d . . . . .
H11 H 0.548535 1.010431 0.736442 0.056 Uiso 1 1 calc R U . . .
C12 C 0.9135(7) 0.9450(6) 0.4877(3) 0.0422(10) Uani 1 1 d . . . . .
H12 H 0.901270 0.888894 0.429546 0.051 Uiso 1 1 calc R U . . .
I1 I -0.08064(5) 0.50452(4) 0.66306(2) 0.04720(11) Uani 1 1 d . . . . .
I2 I 0.08545(5) 1.02938(4) 0.83641(2) 0.05269(11) Uani 1 1 d . . . . .
N1 N 0.4145(5) 0.6429(4) 0.8225(2) 0.0352(8) Uani 1 1 d . . . . .
N2 N 0.4082(6) 0.8135(5) 0.6524(2) 0.0377(8) Uani 1 1 d . . . . .
Zn1 Zn 0.19965(8) 0.74114(6) 0.74152(3) 0.03565(13) Uani 1 1 d . . . . .

loop_
_atom_site_aniso_label
_atom_site_aniso_U_11
_atom_site_aniso_U_22
_atom_site_aniso_U_33
_atom_site_aniso_U_23
_atom_site_aniso_U_13
_atom_site_aniso_U_12
C1 0.043(2) 0.039(3) 0.045(3) 0.008(2) -0.0074(19) -0.008(2)
C2 0.043(2) 0.033(2) 0.052(3) 0.009(2) -0.0089(19) -0.0028(19)
C3 0.038(2) 0.041(2) 0.035(2) 0.0071(18) 0.0036(17) 0.0009(19)
C4 0.051(3) 0.039(3) 0.055(3) 0.009(2) -0.021(2) -0.007(2)
C5 0.055(3) 0.035(2) 0.050(3) 0.007(2) -0.015(2) -0.005(2)
C6 0.042(2) 0.034(2) 0.041(2) 0.0091(18) 0.0006(17) 0.0025(18)
C7 0.039(2) 0.033(2) 0.042(2) 0.0075(19) -0.0017(18) -0.0010(18)
C8 0.048(2) 0.039(2) 0.036(2) 0.0041(19) 0.0014(18) 0.000(2)
C9 0.039(2) 0.035(2) 0.035(2) 0.0131(18) -0.0003(17) 0.0036(18)
C10 0.050(3) 0.043(3) 0.047(3) 0.004(2) 0.004(2) -0.015(2)
C11 0.057(3) 0.044(3) 0.034(2) 0.0005(19) 0.0011(19) -0.015(2)
C12 0.047(2) 0.043(3) 0.037(2) 0.0078(19) 0.0049(19) -0.0009(19)
I1 0.04147(18) 0.04247(19) 0.05270(19) 0.00307(14) -0.00832(13) -0.00819(13)
I2 0.04586(19) 0.04228(19) 0.0613(2) -0.00660(14) 0.00182(14) -0.00016(14)
N1 0.0362(18) 0.035(2) 0.0333(18) 0.0079(15) -0.0061(14) -0.0036(15)
N2 0.0358(18) 0.037(2) 0.040(2) 0.0099(16) -0.0007(14) -0.0017(16)
Zn1 0.0344(3) 0.0350(3) 0.0366(3) 0.0074(2) -0.00299(19) -0.0032(2)

loop_
_atom_type_symbol
_atom_type_description
_atom_type_scat_dispersion_real
_atom_type_scat_dispersion_imag
_atom_type_scat_source
C C 0.0033 0.0016 'International Tables Vol C Tables 4.2.6.8 and 6.1.1.4'
H H 0.0000 0.0000 'International Tables Vol C Tables 4.2.6.8 and 6.1.1.4'
I I -0.4742 1.8119 'International Tables Vol C Tables 4.2.6.8 and 6.1.1.4'
N N 0.0061 0.0033 'International Tables Vol C Tables 4.2.6.8 and 6.1.1.4'
Zn Zn 0.2839 1.4301 'International Tables Vol C Tables 4.2.6.8 and 6.1.1.4'

loop_
_citation_id
_citation_doi
_citation_year
1 10.1039/d4cy00969j 2024

loop_
_exptl_crystal_face_index_h
_exptl_crystal_face_index_k
_exptl_crystal_face_index_l
_exptl_crystal_face_perp_dist
1 0 -2 0.0926
-1 1 -2 0.0909
1 -1 2 0.1163
-1 2 -1 0.0679
0 1 -1 0.0432
0 1 1 0.0016
0 -1 -1 0.0094
0 0 1 0.0240
-1 -1 1 0.0959
1 1 -1 0.0841

loop_
_geom_angle_atom_site_label_1
_geom_angle_atom_site_label_2
_geom_angle_atom_site_label_3
_geom_angle
_geom_angle_site_symmetry_1
_geom_angle_site_symmetry_3
_geom_angle_publ_flag
N1 C1 C2 123.3(4) . . ?
C3 C2 C1 119.8(4) . . ?
C2 C3 C4 116.8(4) . . ?
C2 C3 C6 119.9(4) . . ?
C4 C3 C6 123.3(4) . . ?
C5 C4 C3 120.4(4) . . ?
N1 C5 C4 123.1(4) . . ?
C6 C6 C3 125.0(5) 2_767 . ?
N2 C7 C8 122.4(4) . . ?
C7 C8 C9 120.9(4) . . ?
C8 C9 C10 116.1(4) . . ?
C8 C9 C12 121.6(4) . . ?
C10 C9 C12 122.3(4) . . ?
C11 C10 C9 120.0(4) . . ?
N2 C11 C10 123.5(4) . . ?
C12 C12 C9 125.7(5) 2_776 . ?
C1 N1 C5 116.6(4) . . ?
C1 N1 Zn1 124.7(3) . . ?
C5 N1 Zn1 118.6(3) . . ?
C7 N2 C11 117.1(3) . . ?
C7 N2 Zn1 124.2(3) . . ?
C11 N2 Zn1 118.4(3) . . ?
I1 Zn1 I2 124.69(2) . . ?
N1 Zn1 I1 108.69(10) . . ?
N1 Zn1 I2 104.09(10) . . ?
N1 Zn1 N2 105.12(14) . . ?
N2 Zn1 I1 109.17(10) . . ?
N2 Zn1 I2 103.46(10) . . ?

loop_
_geom_bond_atom_site_label_1
_geom_bond_atom_site_label_2
_geom_bond_distance
_geom_bond_site_symmetry_2
_geom_bond_publ_flag
C1 C2 1.384(6) . ?
C1 N1 1.331(6) . ?
C2 C3 1.378(6) . ?
C3 C4 1.382(6) . ?
C3 C6 1.472(6) . ?
C4 C5 1.366(6) . ?
C5 N1 1.348(5) . ?
C6 C6 1.338(8) 2_767 ?
C7 C8 1.377(6) . ?
C7 N2 1.336(5) . ?
C8 C9 1.387(6) . ?
C9 C10 1.393(6) . ?
C9 C12 1.468(5) . ?
C10 C11 1.365(6) . ?
C11 N2 1.344(5) . ?
C12 C12 1.314(9) 2_776 ?
I1 Zn1 2.5430(5) . ?
I2 Zn1 2.5891(6) . ?
N1 Zn1 2.064(3) . ?
N2 Zn1 2.065(3) . ?

loop_
_geom_hbond_atom_site_label_D
_geom_hbond_atom_site_label_H
_geom_hbond_atom_site_label_A
_geom_hbond_distance_DH
_geom_hbond_distance_HA
_geom_hbond_distance_DA
_geom_hbond_angle_DHA
_geom_hbond_site_symmetry_A
_geom_hbond_publ_flag
C1 H1 I1 0.93 3.26 3.873(4) 125.3 . yes
C4 H4 I2 0.93 3.29 4.021(5) 137.2 2_677 yes
C5 H5 I2 0.93 3.26 3.799(5) 119.1 . yes
C7 H7 I1 0.93 3.28 3.888(4) 124.7 . yes
C11 H11 I2 0.93 3.19 3.758(4) 121.6 . yes

loop_
_geom_torsion_atom_site_label_1
_geom_torsion_atom_site_label_2
_geom_torsion_atom_site_label_3
_geom_torsion_atom_site_label_4
_geom_torsion
_geom_torsion_site_symmetry_1
_geom_torsion_site_symmetry_2
_geom_torsion_site_symmetry_3
_geom_torsion_site_symmetry_4
_geom_torsion_publ_flag
C1 C2 C3 C4 1.2(6) . . . . ?
C1 C2 C3 C6 -178.6(4) . . . . ?
C2 C1 N1 C5 -1.0(6) . . . . ?
C2 C1 N1 Zn1 175.5(3) . . . . ?
C2 C3 C4 C5 -0.4(7) . . . . ?
C2 C3 C6 C6 169.4(5) . . . 2_767 ?
C3 C4 C5 N1 -1.3(7) . . . . ?
C4 C3 C6 C6 -10.4(8) . . . 2_767 ?
C4 C5 N1 C1 1.9(7) . . . . ?
C4 C5 N1 Zn1 -174.8(4) . . . . ?
C6 C3 C4 C5 179.5(4) . . . . ?
C7 C8 C9 C10 -2.2(6) . . . . ?
C7 C8 C9 C12 178.0(4) . . . . ?
C8 C7 N2 C11 1.8(6) . . . . ?
C8 C7 N2 Zn1 -172.4(3) . . . . ?
C8 C9 C10 C11 2.0(7) . . . . ?
C8 C9 C12 C12 -171.2(6) . . . 2_776 ?
C9 C10 C11 N2 0.1(8) . . . . ?
C10 C9 C12 C12 8.9(9) . . . 2_776 ?
C10 C11 N2 C7 -2.1(7) . . . . ?
C10 C11 N2 Zn1 172.5(4) . . . . ?
C12 C9 C10 C11 -178.2(4) . . . . ?
N1 C1 C2 C3 -0.6(7) . . . . ?
N2 C7 C8 C9 0.3(7) . . . . ?

loop_
_exptl_oxdiff_crystal_face_indexfrac_h
_exptl_oxdiff_crystal_face_indexfrac_k
_exptl_oxdiff_crystal_face_indexfrac_l
_exptl_oxdiff_crystal_face_x
_exptl_oxdiff_crystal_face_y
_exptl_oxdiff_crystal_face_z
0.9991 0.0007 -2.0019 -0.0079 0.1060 0.1040
-1.0008 1.0007 -1.9989 0.0258 -0.1449 0.0774
1.0008 -1.0007 1.9989 -0.0258 0.1449 -0.0774
-1.0001 2.0003 -0.9981 0.1312 -0.1582 0.0473
-0.0003 1.0003 -0.9998 0.0704 -0.0236 0.0545
0.0007 0.9996 1.0008 0.1054 -0.0134 -0.0301
-0.0007 -0.9996 -1.0008 -0.1054 0.0134 0.0301
0.0005 -0.0003 1.0003 0.0175 0.0051 -0.0423
-0.9998 -1.0003 1.0011 -0.0975 -0.0926 -0.0739
0.9998 1.0003 -1.0011 0.0975 0.0926 0.0739
